data_7005882
loop_
_publ_author_name
'Jones, Cameron'
'Rose, Richard P.'
'Stasch, Andreas'

_publ_section_title
;
 Synthesis and characterisation of zinc gallyl complexes: first
 structural elucidations of Zn-Ga bonds.
;
_journal_issue 28
_journal_name_full 'Dalton transactions (Cambridge, England : 2003)'
_journal_page_first 2997
_journal_page_last 2999
_journal_paper_doi 10.1039/b706402k
_journal_year 2007
_chemical_formula_sum 'C57 H84 Ga N5 Zn'
_chemical_formula_weight 974.38
_chemical_name_systematic
;
?
;
_space_group_IT_number 2
_symmetry_cell_setting triclinic
_symmetry_space_group_name_Hall '-P 1'
_symmetry_space_group_name_H-M 'P -1'
_atom_sites_solution_hydrogens geom
_atom_sites_solution_primary direct
_atom_sites_solution_secondary difmap
_audit_creation_method SHELXL-97
_cell_angle_alpha 88.49(3)
_cell_angle_beta 81.17(3)
_cell_angle_gamma 86.69(3)
_cell_formula_units_Z 2
_cell_length_a 11.608(2)
_cell_length_b 13.803(3)
_cell_length_c 17.997(4)
_cell_measurement_temperature 150(2)
_cell_volume 2844.2(10)
_computing_structure_refinement 'SHELXL-97 (Sheldrick, 1997)'
_computing_structure_solution 'SHELXS-97 (Sheldrick, 1990)'
_diffrn_ambient_temperature 150(2)
_diffrn_measured_fraction_theta_full 0.988
_diffrn_measured_fraction_theta_max 0.988
_diffrn_measurement_device_type 'Nonius Kappa CCD'
_diffrn_radiation_monochromator graphite
_diffrn_radiation_source 'fine-focus sealed tube'
_diffrn_radiation_type MoK\a
_diffrn_radiation_wavelength 0.71073
_diffrn_reflns_av_R_equivalents 0.0349
_diffrn_reflns_av_sigmaI/netI 0.0574
_diffrn_reflns_limit_h_max 14
_diffrn_reflns_limit_h_min -14
_diffrn_reflns_limit_k_max 16
_diffrn_reflns_limit_k_min -16
_diffrn_reflns_limit_l_max 21
_diffrn_reflns_limit_l_min -21
_diffrn_reflns_number 19413
_diffrn_reflns_theta_full 25.50
_diffrn_reflns_theta_max 25.50
_diffrn_reflns_theta_min 2.99
_exptl_absorpt_coefficient_mu 0.933
_exptl_absorpt_correction_T_max 0.913
_exptl_absorpt_correction_T_min 0.765
_exptl_absorpt_correction_type multi-scan
_exptl_absorpt_process_details 'Sortav (Blessing, 1995)'
_exptl_crystal_colour yellow
_exptl_crystal_density_diffrn 1.138
_exptl_crystal_density_method 'not measured'
_exptl_crystal_description block
_exptl_crystal_F_000 1044
_exptl_crystal_size_max 0.20
_exptl_crystal_size_mid 0.20
_exptl_crystal_size_min 0.15
_refine_diff_density_max 0.745
_refine_diff_density_min -0.320
_refine_diff_density_rms 0.051
_refine_ls_extinction_method none
_refine_ls_goodness_of_fit_ref 1.011
_refine_ls_hydrogen_treatment constr
_refine_ls_matrix_type full
_refine_ls_number_parameters 618
_refine_ls_number_reflns 10462
_refine_ls_number_restraints 0
_refine_ls_restrained_S_all 1.011
_refine_ls_R_factor_all 0.0604
_refine_ls_R_factor_gt 0.0418
_refine_ls_shift/su_max 0.001
_refine_ls_shift/su_mean 0.000
_refine_ls_structure_factor_coef Fsqd
_refine_ls_weighting_details 'calc w=1/[\s^2^(Fo^2^)+(0.0429P)^2^+1.1064P] where P=(Fo^2^+2Fc^2^)/3'
_refine_ls_weighting_scheme calc
_refine_ls_wR_factor_gt 0.0950
_refine_ls_wR_factor_ref 0.1036
_reflns_number_gt 8170
_reflns_number_total 10462
_reflns_threshold_expression >2sigma(I)
_cod_data_source_file b706402k.txt
_cod_data_source_block compound3
_cod_original_cell_volume 2844.3(10)
_cod_original_sg_symbol_H-M P-1
_cod_database_code 7005882

loop_
_symmetry_equiv_pos_as_xyz
'x, y, z'
'-x, -y, -z'

loop_
_atom_site_label
_atom_site_type_symbol
_atom_site_fract_x
_atom_site_fract_y
_atom_site_fract_z
_atom_site_U_iso_or_equiv
_atom_site_adp_type
_atom_site_occupancy
_atom_site_symmetry_multiplicity
_atom_site_calc_flag
_atom_site_refinement_flags
_atom_site_disorder_assembly
_atom_site_disorder_group
Ga1 Ga 0.75580(2) 0.379340(18) 0.306764(14) 0.03358(9) Uani 1 1 d . . .
Zn1 Zn 0.74212(2) 0.225728(19) 0.260191(15) 0.03298(9) Uani 1 1 d . . .
N1 N 0.77999(17) 0.08435(14) 0.27080(10) 0.0318(4) Uani 1 1 d . . .
N2 N 0.67610(17) 0.14733(14) 0.18620(10) 0.0310(4) Uani 1 1 d . . .
N3 N 0.70011(18) -0.02726(14) 0.19428(11) 0.0349(5) Uani 1 1 d . . .
N4 N 0.78688(18) 0.42938(14) 0.39633(10) 0.0340(5) Uani 1 1 d . . .
N5 N 0.74393(18) 0.50658(14) 0.26982(11) 0.0360(5) Uani 1 1 d . . .
C1 C 0.7184(2) 0.06365(17) 0.21564(12) 0.0285(5) Uani 1 1 d . . .
C2 C 0.8799(2) 0.03138(17) 0.29035(14) 0.0358(6) Uani 1 1 d . . .
C3 C 0.8770(2) -0.00082(19) 0.36523(15) 0.0434(7) Uani 1 1 d . . .
C4 C 0.9792(3) -0.0447(2) 0.38612(18) 0.0590(9) Uani 1 1 d . . .
H4 H 0.9788 -0.0673 0.4365 0.071 Uiso 1 1 calc R . .
C5 C 1.0796(3) -0.0557(2) 0.3357(2) 0.0664(10) Uani 1 1 d . . .
H5 H 1.1481 -0.0854 0.3512 0.080 Uiso 1 1 calc R . .
C6 C 1.0814(3) -0.0238(2) 0.26223(19) 0.0559(8) Uani 1 1 d . . .
H6 H 1.1516 -0.0322 0.2276 0.067 Uiso 1 1 calc R . .
C7 C 0.9826(2) 0.02053(18) 0.23767(15) 0.0412(6) Uani 1 1 d . . .
C8 C 0.7675(3) 0.0117(2) 0.42211(14) 0.0492(7) Uani 1 1 d . . .
H8 H 0.7015 0.0280 0.3934 0.059 Uiso 1 1 calc R . .
C9 C 0.7735(3) 0.0967(3) 0.4740(2) 0.0753(10) Uani 1 1 d . . .
H9A H 0.8398 0.0848 0.5014 0.113 Uiso 1 1 calc R . .
H9B H 0.7011 0.1030 0.5100 0.113 Uiso 1 1 calc R . .
H9C H 0.7833 0.1567 0.4440 0.113 Uiso 1 1 calc R . .
C10 C 0.7381(4) -0.0808(3) 0.4680(2) 0.0831(12) Uani 1 1 d . . .
H10A H 0.7362 -0.1347 0.4339 0.125 Uiso 1 1 calc R . .
H10B H 0.6616 -0.0711 0.4993 0.125 Uiso 1 1 calc R . .
H10C H 0.7977 -0.0961 0.5003 0.125 Uiso 1 1 calc R . .
C11 C 0.9869(2) 0.0573(2) 0.15700(15) 0.0449(7) Uani 1 1 d . . .
H11 H 0.9074 0.0515 0.1431 0.054 Uiso 1 1 calc R . .
C12 C 1.0132(3) 0.1645(2) 0.15035(16) 0.0525(7) Uani 1 1 d . . .
H12A H 0.9568 0.2015 0.1865 0.079 Uiso 1 1 calc R . .
H12B H 1.0072 0.1884 0.0993 0.079 Uiso 1 1 calc R . .
H12C H 1.0923 0.1724 0.1610 0.079 Uiso 1 1 calc R . .
C13 C 1.0736(3) -0.0013(3) 0.10009(19) 0.0700(9) Uani 1 1 d . . .
H13A H 1.0637 0.0199 0.0489 0.105 Uiso 1 1 calc R . .
H13B H 1.0590 -0.0705 0.1067 0.105 Uiso 1 1 calc R . .
H13C H 1.1534 0.0091 0.1083 0.105 Uiso 1 1 calc R . .
C14 C 0.5694(2) 0.16256(17) 0.15669(13) 0.0332(5) Uani 1 1 d . . .
C15 C 0.4616(2) 0.15153(19) 0.20309(13) 0.0386(6) Uani 1 1 d . . .
C16 C 0.3596(2) 0.1766(2) 0.17356(15) 0.0478(7) Uani 1 1 d . . .
H16 H 0.2861 0.1692 0.2040 0.057 Uiso 1 1 calc R . .
C17 C 0.3636(3) 0.2120(2) 0.10089(16) 0.0518(7) Uani 1 1 d . . .
H17 H 0.2931 0.2285 0.0816 0.062 Uiso 1 1 calc R . .
C18 C 0.4694(3) 0.2234(2) 0.05633(14) 0.0452(7) Uani 1 1 d . . .
H18 H 0.4710 0.2482 0.0065 0.054 Uiso 1 1 calc R . .
C19 C 0.5743(2) 0.19947(18) 0.08271(13) 0.0364(6) Uani 1 1 d . . .
C20 C 0.4549(2) 0.1181(2) 0.28466(14) 0.0453(7) Uani 1 1 d . . .
H20 H 0.5304 0.0821 0.2902 0.054 Uiso 1 1 calc R . .
C21 C 0.4413(3) 0.2057(3) 0.33645(16) 0.0626(9) Uani 1 1 d . . .
H21A H 0.5039 0.2497 0.3198 0.094 Uiso 1 1 calc R . .
H21B H 0.4458 0.1835 0.3881 0.094 Uiso 1 1 calc R . .
H21C H 0.3655 0.2401 0.3346 0.094 Uiso 1 1 calc R . .
C22 C 0.3562(3) 0.0496(2) 0.31003(16) 0.0568(8) Uani 1 1 d . . .
H22A H 0.2806 0.0855 0.3113 0.085 Uiso 1 1 calc R . .
H22B H 0.3632 0.0234 0.3604 0.085 Uiso 1 1 calc R . .
H22C H 0.3618 -0.0038 0.2746 0.085 Uiso 1 1 calc R . .
C23 C 0.6919(2) 0.21717(19) 0.03515(13) 0.0412(6) Uani 1 1 d . . .
H23 H 0.7514 0.1719 0.0544 0.049 Uiso 1 1 calc R . .
C24 C 0.6953(3) 0.1953(2) -0.04818(15) 0.0572(8) Uani 1 1 d . . .
H24A H 0.6413 0.2411 -0.0698 0.086 Uiso 1 1 calc R . .
H24B H 0.6720 0.1289 -0.0531 0.086 Uiso 1 1 calc R . .
H24C H 0.7747 0.2019 -0.0749 0.086 Uiso 1 1 calc R . .
C25 C 0.7274(3) 0.3194(2) 0.04426(19) 0.0761(11) Uani 1 1 d . . .
H25A H 0.6727 0.3657 0.0239 0.114 Uiso 1 1 calc R . .
H25B H 0.8064 0.3268 0.0171 0.114 Uiso 1 1 calc R . .
H25C H 0.7262 0.3318 0.0977 0.114 Uiso 1 1 calc R . .
C26 C 0.7110(2) -0.10936(18) 0.24863(15) 0.0425(6) Uani 1 1 d . . .
H26 H 0.7155 -0.0788 0.2978 0.051 Uiso 1 1 calc R . .
C27 C 0.6027(3) -0.1695(2) 0.26243(18) 0.0572(8) Uani 1 1 d . . .
H27A H 0.5323 -0.1259 0.2696 0.086 Uiso 1 1 calc R . .
H27B H 0.6050 -0.2105 0.3075 0.086 Uiso 1 1 calc R . .
H27C H 0.6014 -0.2105 0.2190 0.086 Uiso 1 1 calc R . .
C28 C 0.8212(3) -0.1763(2) 0.23196(18) 0.0544(8) Uani 1 1 d . . .
H28A H 0.8085 -0.2263 0.1969 0.082 Uiso 1 1 calc R . .
H28B H 0.8388 -0.2072 0.2789 0.082 Uiso 1 1 calc R . .
H28C H 0.8868 -0.1382 0.2095 0.082 Uiso 1 1 calc R . .
C29 C 0.6748(2) -0.04157(19) 0.11636(13) 0.0417(6) Uani 1 1 d . . .
H29 H 0.6888 0.0215 0.0888 0.050 Uiso 1 1 calc R . .
C30 C 0.5493(3) -0.0642(2) 0.11084(16) 0.0539(8) Uani 1 1 d . . .
H30A H 0.5364 -0.1316 0.1268 0.081 Uiso 1 1 calc R . .
H30B H 0.5354 -0.0548 0.0587 0.081 Uiso 1 1 calc R . .
H30C H 0.4954 -0.0206 0.1435 0.081 Uiso 1 1 calc R . .
C31 C 0.7595(3) -0.1173(2) 0.07382(16) 0.0579(8) Uani 1 1 d . . .
H31A H 0.8398 -0.1036 0.0791 0.087 Uiso 1 1 calc R . .
H31B H 0.7510 -0.1146 0.0205 0.087 Uiso 1 1 calc R . .
H31C H 0.7422 -0.1821 0.0946 0.087 Uiso 1 1 calc R . .
C32 C 0.7872(2) 0.52948(18) 0.39000(14) 0.0387(6) Uani 1 1 d . . .
H32 H 0.8021 0.5680 0.4301 0.046 Uiso 1 1 calc R . .
C33 C 0.7655(2) 0.56950(18) 0.32469(14) 0.0405(6) Uani 1 1 d . . .
H33 H 0.7648 0.6377 0.3162 0.049 Uiso 1 1 calc R . .
C34 C 0.8269(2) 0.38202(17) 0.46037(13) 0.0354(6) Uani 1 1 d . . .
C35 C 0.9443(2) 0.34879(19) 0.45481(14) 0.0406(6) Uani 1 1 d . . .
C36 C 0.9820(3) 0.3063(2) 0.51875(15) 0.0489(7) Uani 1 1 d . . .
H36 H 1.0614 0.2839 0.5162 0.059 Uiso 1 1 calc R . .
C37 C 0.9078(3) 0.2960(2) 0.58482(15) 0.0528(8) Uani 1 1 d . . .
H37 H 0.9361 0.2685 0.6279 0.063 Uiso 1 1 calc R . .
C38 C 0.7916(3) 0.3258(2) 0.58858(15) 0.0525(7) Uani 1 1 d . . .
H38 H 0.7397 0.3162 0.6341 0.063 Uiso 1 1 calc R . .
C39 C 0.7487(2) 0.3696(2) 0.52698(14) 0.0432(6) Uani 1 1 d . B .
C40 C 1.0299(2) 0.3578(2) 0.38267(15) 0.0492(7) Uani 1 1 d . . .
H40 H 0.9890 0.3960 0.3456 0.059 Uiso 1 1 calc R . .
C41 C 1.0667(3) 0.2584(3) 0.34942(19) 0.0742(10) Uani 1 1 d . . .
H41A H 1.1064 0.2189 0.3849 0.111 Uiso 1 1 calc R . .
H41B H 1.1199 0.2662 0.3021 0.111 Uiso 1 1 calc R . .
H41C H 0.9975 0.2262 0.3399 0.111 Uiso 1 1 calc R . .
C42 C 1.1373(3) 0.4113(3) 0.3930(2) 0.0819(12) Uani 1 1 d . . .
H42A H 1.1128 0.4738 0.4167 0.123 Uiso 1 1 calc R . .
H42B H 1.1846 0.4224 0.3439 0.123 Uiso 1 1 calc R . .
H42C H 1.1836 0.3721 0.4251 0.123 Uiso 1 1 calc R . .
C43 C 0.6208(3) 0.4024(2) 0.53257(16) 0.0553(8) Uani 1 1 d . . .
H43 H 0.6038 0.4221 0.4813 0.066 Uiso 1 1 calc R A 1
C46 C 0.7497(3) 0.54050(18) 0.19349(13) 0.0404(6) Uani 1 1 d . . .
C47 C 0.8595(3) 0.55665(19) 0.15102(14) 0.0488(7) Uani 1 1 d . . .
C48 C 0.8627(3) 0.5876(2) 0.07638(17) 0.0636(9) Uani 1 1 d . . .
H48 H 0.9356 0.5999 0.0468 0.076 Uiso 1 1 calc R . .
C49 C 0.7620(4) 0.6005(2) 0.04474(17) 0.0709(11) Uani 1 1 d . . .
H49 H 0.7662 0.6208 -0.0064 0.085 Uiso 1 1 calc R . .
C50 C 0.6560(3) 0.5843(2) 0.08670(17) 0.0625(9) Uani 1 1 d . . .
H50 H 0.5873 0.5935 0.0641 0.075 Uiso 1 1 calc R . .
C51 C 0.6468(3) 0.55472(19) 0.16171(15) 0.0479(7) Uani 1 1 d . . .
C52 C 0.9718(3) 0.5369(2) 0.18331(17) 0.0554(8) Uani 1 1 d . . .
H52 H 0.9501 0.5279 0.2389 0.066 Uiso 1 1 calc R . .
C53 C 1.0339(4) 0.4424(3) 0.1529(2) 0.0945(13) Uani 1 1 d . . .
H53A H 0.9802 0.3897 0.1624 0.142 Uiso 1 1 calc R . .
H53B H 1.1020 0.4271 0.1781 0.142 Uiso 1 1 calc R . .
H53C H 1.0594 0.4496 0.0987 0.142 Uiso 1 1 calc R . .
C54 C 1.0536(4) 0.6197(3) 0.1705(3) 0.1066(16) Uani 1 1 d . . .
H54A H 1.0753 0.6315 0.1163 0.160 Uiso 1 1 calc R . .
H54B H 1.1240 0.6025 0.1928 0.160 Uiso 1 1 calc R . .
H54C H 1.0143 0.6784 0.1939 0.160 Uiso 1 1 calc R . .
C55 C 0.5284(3) 0.5354(2) 0.20679(16) 0.0524(7) Uani 1 1 d . . .
H55 H 0.5366 0.5386 0.2612 0.063 Uiso 1 1 calc R . .
C56 C 0.4308(3) 0.6099(2) 0.1931(2) 0.0697(10) Uani 1 1 d . . .
H56A H 0.4553 0.6754 0.2001 0.105 Uiso 1 1 calc R . .
H56B H 0.3602 0.5979 0.2288 0.105 Uiso 1 1 calc R . .
H56C H 0.4144 0.6041 0.1416 0.105 Uiso 1 1 calc R . .
C57 C 0.4912(3) 0.4344(2) 0.1938(2) 0.0765(10) Uani 1 1 d . . .
H57A H 0.4818 0.4285 0.1410 0.115 Uiso 1 1 calc R . .
H57B H 0.4169 0.4234 0.2260 0.115 Uiso 1 1 calc R . .
H57C H 0.5509 0.3861 0.2061 0.115 Uiso 1 1 calc R . .
C45A C 0.5422(6) 0.3216(6) 0.5634(8) 0.090(3) Uani 0.611(17) 1 d P B 1
H45A H 0.5519 0.3069 0.6157 0.135 Uiso 0.611(17) 1 calc PR B 1
H45B H 0.5635 0.2634 0.5332 0.135 Uiso 0.611(17) 1 calc PR B 1
H45C H 0.4606 0.3423 0.5612 0.135 Uiso 0.611(17) 1 calc PR B 1
C45B C 0.5485(9) 0.3149(8) 0.5083(11) 0.073(4) Uani 0.389(17) 1 d P B 2
H45D H 0.5548 0.2595 0.5429 0.110 Uiso 0.389(17) 1 calc PR B 2
H45E H 0.5806 0.2955 0.4570 0.110 Uiso 0.389(17) 1 calc PR B 2
H45F H 0.4662 0.3368 0.5104 0.110 Uiso 0.389(17) 1 calc PR B 2
C44B C 0.5656(12) 0.4405(13) 0.6043(7) 0.068(4) Uani 0.389(17) 1 d P B 2
H44A H 0.5602 0.3881 0.6423 0.102 Uiso 0.389(17) 1 calc PR B 2
H44B H 0.4871 0.4677 0.5997 0.102 Uiso 0.389(17) 1 calc PR B 2
H44C H 0.6122 0.4914 0.6194 0.102 Uiso 0.389(17) 1 calc PR B 2
C44A C 0.5941(7) 0.4931(9) 0.5859(5) 0.071(2) Uani 0.611(17) 1 d P B 1
H44D H 0.5099 0.5092 0.5947 0.106 Uiso 0.611(17) 1 calc PR B 1
H44E H 0.6349 0.5487 0.5620 0.106 Uiso 0.611(17) 1 calc PR B 1
H44F H 0.6212 0.4774 0.6340 0.106 Uiso 0.611(17) 1 calc PR B 1

loop_
_atom_site_aniso_label
_atom_site_aniso_U_11
_atom_site_aniso_U_22
_atom_site_aniso_U_33
_atom_site_aniso_U_23
_atom_site_aniso_U_13
_atom_site_aniso_U_12
Ga1 0.03759(18) 0.03000(16) 0.03490(15) 0.00156(11) -0.01150(12) -0.00149(12)
Zn1 0.03416(18) 0.03078(17) 0.03713(16) 0.00132(11) -0.01520(12) -0.00306(12)
N1 0.0318(12) 0.0302(11) 0.0372(11) 0.0037(8) -0.0174(9) -0.0034(9)
N2 0.0300(11) 0.0336(11) 0.0325(10) 0.0026(8) -0.0149(9) -0.0025(9)
N3 0.0387(13) 0.0321(11) 0.0378(11) 0.0022(9) -0.0175(9) -0.0062(9)
N4 0.0368(12) 0.0331(11) 0.0333(10) -0.0002(8) -0.0099(9) 0.0001(9)
N5 0.0389(13) 0.0320(11) 0.0367(11) 0.0048(9) -0.0061(9) 0.0007(9)
C1 0.0254(13) 0.0320(13) 0.0293(11) 0.0051(9) -0.0083(10) -0.0035(10)
C2 0.0346(15) 0.0280(13) 0.0501(15) 0.0068(11) -0.0231(12) -0.0049(11)
C3 0.0481(17) 0.0362(15) 0.0528(16) 0.0131(12) -0.0296(14) -0.0098(12)
C4 0.059(2) 0.0563(19) 0.071(2) 0.0275(15) -0.0389(18) -0.0160(16)
C5 0.047(2) 0.059(2) 0.101(3) 0.0302(18) -0.041(2) -0.0039(16)
C6 0.0378(17) 0.0487(18) 0.085(2) 0.0121(15) -0.0233(15) -0.0001(13)
C7 0.0313(15) 0.0373(15) 0.0589(16) 0.0031(12) -0.0197(13) -0.0033(12)
C8 0.060(2) 0.0523(17) 0.0407(15) 0.0137(12) -0.0241(14) -0.0089(14)
C9 0.083(3) 0.072(2) 0.077(2) -0.0081(18) -0.029(2) -0.002(2)
C10 0.111(3) 0.068(2) 0.065(2) 0.0234(18) 0.001(2) -0.009(2)
C11 0.0260(14) 0.0578(18) 0.0523(16) 0.0019(13) -0.0105(12) -0.0032(13)
C12 0.0463(18) 0.0587(19) 0.0540(17) 0.0108(14) -0.0125(14) -0.0060(15)
C13 0.052(2) 0.081(2) 0.074(2) -0.0125(18) 0.0002(17) 0.0015(18)
C14 0.0323(14) 0.0360(14) 0.0350(12) -0.0019(10) -0.0171(11) -0.0007(11)
C15 0.0310(15) 0.0467(16) 0.0402(14) -0.0030(11) -0.0124(11) -0.0016(12)
C16 0.0299(15) 0.0672(19) 0.0488(16) -0.0071(14) -0.0137(12) -0.0002(13)
C17 0.0371(17) 0.068(2) 0.0553(17) -0.0089(14) -0.0260(14) 0.0089(14)
C18 0.0538(19) 0.0469(16) 0.0394(14) 0.0015(12) -0.0253(13) 0.0064(14)
C19 0.0411(16) 0.0353(14) 0.0365(13) 0.0010(10) -0.0185(12) 0.0001(11)
C20 0.0309(15) 0.0668(19) 0.0395(14) 0.0032(13) -0.0084(12) -0.0080(13)
C21 0.062(2) 0.085(2) 0.0424(16) -0.0058(15) -0.0046(15) -0.0238(18)
C22 0.0459(19) 0.072(2) 0.0535(17) 0.0023(15) -0.0048(14) -0.0153(16)
C23 0.0469(17) 0.0444(16) 0.0343(13) 0.0048(11) -0.0128(12) -0.0039(13)
C24 0.058(2) 0.072(2) 0.0419(15) -0.0050(14) -0.0122(14) 0.0081(16)
C25 0.095(3) 0.064(2) 0.065(2) -0.0108(17) 0.0142(19) -0.032(2)
C26 0.0510(18) 0.0348(14) 0.0462(15) 0.0073(11) -0.0192(13) -0.0112(13)
C27 0.058(2) 0.0494(18) 0.0679(19) 0.0148(14) -0.0168(16) -0.0182(15)
C28 0.057(2) 0.0342(15) 0.077(2) 0.0056(14) -0.0250(16) -0.0042(14)
C29 0.0495(17) 0.0425(15) 0.0374(13) -0.0028(11) -0.0188(12) -0.0067(13)
C30 0.056(2) 0.0548(18) 0.0591(17) -0.0061(14) -0.0296(15) -0.0103(15)
C31 0.067(2) 0.0587(19) 0.0511(17) -0.0157(14) -0.0164(15) -0.0039(16)
C32 0.0453(17) 0.0328(14) 0.0387(14) -0.0024(11) -0.0075(12) -0.0038(12)
C33 0.0483(17) 0.0276(13) 0.0448(15) -0.0040(11) -0.0037(12) -0.0014(12)
C34 0.0406(16) 0.0341(14) 0.0333(13) -0.0015(10) -0.0118(11) -0.0019(11)
C35 0.0418(16) 0.0388(15) 0.0426(14) -0.0037(11) -0.0119(12) 0.0023(12)
C36 0.0500(18) 0.0458(17) 0.0532(17) -0.0045(13) -0.0202(14) 0.0108(14)
C37 0.067(2) 0.0502(18) 0.0434(16) 0.0025(13) -0.0220(15) 0.0085(15)
C38 0.064(2) 0.0549(18) 0.0387(15) 0.0075(13) -0.0075(14) -0.0059(15)
C39 0.0452(17) 0.0471(16) 0.0385(14) 0.0008(12) -0.0110(12) -0.0006(13)
C40 0.0385(17) 0.0600(19) 0.0487(16) -0.0050(13) -0.0091(13) 0.0080(14)
C41 0.074(3) 0.079(2) 0.067(2) -0.0262(18) 0.0011(18) 0.007(2)
C42 0.070(3) 0.097(3) 0.077(2) -0.022(2) 0.006(2) -0.029(2)
C43 0.0426(18) 0.077(2) 0.0450(16) 0.0062(15) -0.0048(13) -0.0018(16)
C46 0.0558(18) 0.0284(13) 0.0366(13) 0.0033(10) -0.0069(13) -0.0004(12)
C47 0.065(2) 0.0364(15) 0.0419(15) 0.0051(12) 0.0001(14) -0.0015(14)
C48 0.087(3) 0.0494(19) 0.0478(17) 0.0087(14) 0.0072(17) -0.0029(17)
C49 0.120(3) 0.051(2) 0.0388(17) 0.0134(14) -0.009(2) 0.007(2)
C50 0.092(3) 0.0482(18) 0.0492(17) 0.0087(14) -0.0255(18) 0.0117(17)
C51 0.066(2) 0.0347(15) 0.0445(15) 0.0028(12) -0.0163(14) 0.0071(14)
C52 0.0509(19) 0.0566(19) 0.0531(17) 0.0020(14) 0.0103(15) -0.0055(15)
C53 0.105(3) 0.084(3) 0.093(3) -0.015(2) -0.022(2) 0.033(2)
C54 0.061(3) 0.084(3) 0.175(5) 0.024(3) -0.015(3) -0.020(2)
C55 0.0498(19) 0.0548(19) 0.0552(17) 0.0048(14) -0.0222(15) 0.0115(15)
C56 0.062(2) 0.057(2) 0.097(3) 0.0006(18) -0.0386(19) 0.0099(17)
C57 0.067(2) 0.058(2) 0.102(3) 0.0098(19) -0.009(2) 0.0027(18)
C45A 0.044(4) 0.104(6) 0.118(9) 0.000(6) 0.004(4) -0.016(4)
C45B 0.045(6) 0.094(8) 0.083(10) -0.015(6) -0.008(6) -0.013(5)
C44B 0.063(7) 0.084(10) 0.056(7) -0.018(6) -0.005(5) 0.007(7)
C44A 0.044(4) 0.092(7) 0.073(4) 0.007(4) -0.012(3) 0.021(4)

loop_
_atom_type_symbol
_atom_type_description
_atom_type_scat_dispersion_real
_atom_type_scat_dispersion_imag
_atom_type_scat_source
C C 0.0033 0.0016 'International Tables Vol C Tables 4.2.6.8 and 6.1.1.4'
H H 0.0000 0.0000 'International Tables Vol C Tables 4.2.6.8 and 6.1.1.4'
N N 0.0061 0.0033 'International Tables Vol C Tables 4.2.6.8 and 6.1.1.4'
Zn Zn 0.2839 1.4301 'International Tables Vol C Tables 4.2.6.8 and 6.1.1.4'
Ga Ga 0.2307 1.6083 'International Tables Vol C Tables 4.2.6.8 and 6.1.1.4'

loop_
_geom_angle_atom_site_label_1
_geom_angle_atom_site_label_2
_geom_angle_atom_site_label_3
_geom_angle
_geom_angle_site_symmetry_1
_geom_angle_site_symmetry_3
_geom_angle_publ_flag
N4 Ga1 N5 88.12(9) . . ?
N4 Ga1 Zn1 136.01(6) . . ?
N5 Ga1 Zn1 135.85(6) . . ?
N1 Zn1 N2 67.40(8) . . ?
N1 Zn1 Ga1 146.40(5) . . ?
N2 Zn1 Ga1 146.12(6) . . ?
C1 N1 C2 127.0(2) . . ?
C1 N1 Zn1 91.89(14) . . ?
C2 N1 Zn1 132.08(15) . . ?
C1 N2 C14 127.2(2) . . ?
C1 N2 Zn1 91.07(13) . . ?
C14 N2 Zn1 129.65(15) . . ?
C1 N3 C26 118.40(19) . . ?
C1 N3 C29 118.93(19) . . ?
C26 N3 C29 122.6(2) . . ?
C32 N4 C34 118.9(2) . . ?
C32 N4 Ga1 109.29(15) . . ?
C34 N4 Ga1 130.88(16) . . ?
C33 N5 C46 119.6(2) . . ?
C33 N5 Ga1 108.78(16) . . ?
C46 N5 Ga1 128.92(16) . . ?
N1 C1 N2 109.5(2) . . ?
N1 C1 N3 125.1(2) . . ?
N2 C1 N3 125.4(2) . . ?
C3 C2 C7 121.2(2) . . ?
C3 C2 N1 118.1(2) . . ?
C7 C2 N1 120.4(2) . . ?
C4 C3 C2 118.0(3) . . ?
C4 C3 C8 120.6(2) . . ?
C2 C3 C8 121.4(2) . . ?
C5 C4 C3 121.5(3) . . ?
C4 C5 C6 120.0(3) . . ?
C5 C6 C7 121.5(3) . . ?
C6 C7 C2 117.8(2) . . ?
C6 C7 C11 120.8(3) . . ?
C2 C7 C11 121.4(2) . . ?
C3 C8 C10 113.0(3) . . ?
C3 C8 C9 111.6(3) . . ?
C10 C8 C9 110.6(3) . . ?
C7 C11 C12 110.9(2) . . ?
C7 C11 C13 113.8(2) . . ?
C12 C11 C13 110.0(2) . . ?
C19 C14 C15 120.9(2) . . ?
C19 C14 N2 118.1(2) . . ?
C15 C14 N2 120.6(2) . . ?
C16 C15 C14 118.3(2) . . ?
C16 C15 C20 120.0(2) . . ?
C14 C15 C20 121.6(2) . . ?
C17 C16 C15 121.1(3) . . ?
C18 C17 C16 120.0(3) . . ?
C17 C18 C19 121.5(2) . . ?
C18 C19 C14 118.1(2) . . ?
C18 C19 C23 121.7(2) . . ?
C14 C19 C23 120.1(2) . . ?
C15 C20 C21 110.4(2) . . ?
C15 C20 C22 113.4(2) . . ?
C21 C20 C22 109.7(2) . . ?
C25 C23 C19 111.2(2) . . ?
C25 C23 C24 110.5(2) . . ?
C19 C23 C24 113.1(2) . . ?
N3 C26 C28 115.9(2) . . ?
N3 C26 C27 112.9(2) . . ?
C28 C26 C27 110.1(2) . . ?
N3 C29 C30 115.5(2) . . ?
N3 C29 C31 112.1(2) . . ?
C30 C29 C31 110.0(2) . . ?
C33 C32 N4 116.8(2) . . ?
C32 C33 N5 117.0(2) . . ?
C39 C34 C35 121.1(2) . . ?
C39 C34 N4 119.9(2) . . ?
C35 C34 N4 119.0(2) . . ?
C36 C35 C34 117.8(2) . . ?
C36 C35 C40 119.7(3) . . ?
C34 C35 C40 122.4(2) . . ?
C37 C36 C35 121.8(3) . . ?
C36 C37 C38 119.6(3) . . ?
C37 C38 C39 121.3(3) . . ?
C38 C39 C34 118.2(3) . . ?
C38 C39 C43 120.4(3) . . ?
C34 C39 C43 121.4(2) . . ?
C35 C40 C42 112.8(2) . . ?
C35 C40 C41 110.9(3) . . ?
C42 C40 C41 110.0(3) . . ?
C44B C43 C39 116.2(5) . . ?
C44B C43 C45A 77.9(6) . . ?
C39 C43 C45A 111.3(4) . . ?
C44B C43 C44A 32.3(5) . . ?
C39 C43 C44A 109.4(4) . . ?
C45A C43 C44A 109.3(5) . . ?
C44B C43 C45B 110.3(7) . . ?
C39 C43 C45B 109.4(5) . . ?
C45A C43 C45B 36.6(4) . . ?
C44A C43 C45B 136.5(5) . . ?
C51 C46 C47 121.1(2) . . ?
C51 C46 N5 119.7(2) . . ?
C47 C46 N5 119.1(2) . . ?
C48 C47 C46 117.9(3) . . ?
C48 C47 C52 120.3(3) . . ?
C46 C47 C52 121.8(2) . . ?
C49 C48 C47 121.2(3) . . ?
C50 C49 C48 120.2(3) . . ?
C49 C50 C51 121.4(3) . . ?
C50 C51 C46 118.2(3) . . ?
C50 C51 C55 120.4(3) . . ?
C46 C51 C55 121.3(2) . . ?
C47 C52 C54 113.6(3) . . ?
C47 C52 C53 110.4(3) . . ?
C54 C52 C53 110.7(3) . . ?
C57 C55 C51 111.9(3) . . ?
C57 C55 C56 109.2(3) . . ?
C51 C55 C56 114.2(3) . . ?

loop_
_geom_bond_atom_site_label_1
_geom_bond_atom_site_label_2
_geom_bond_distance
_geom_bond_site_symmetry_2
_geom_bond_publ_flag
Ga1 N4 1.8633(19) . ?
Ga1 N5 1.867(2) . ?
Ga1 Zn1 2.3230(7) . ?
Zn1 N1 1.986(2) . ?
Zn1 N2 2.0041(19) . ?
N1 C1 1.354(3) . ?
N1 C2 1.420(3) . ?
N2 C1 1.356(3) . ?
N2 C14 1.423(3) . ?
N3 C1 1.360(3) . ?
N3 C26 1.490(3) . ?
N3 C29 1.497(3) . ?
N4 C32 1.383(3) . ?
N4 C34 1.435(3) . ?
N5 C33 1.392(3) . ?
N5 C46 1.433(3) . ?
C2 C3 1.404(3) . ?
C2 C7 1.408(4) . ?
C3 C4 1.399(4) . ?
C3 C8 1.509(4) . ?
C4 C5 1.366(5) . ?
C5 C6 1.381(4) . ?
C6 C7 1.395(4) . ?
C7 C11 1.520(4) . ?
C8 C10 1.530(4) . ?
C8 C9 1.530(4) . ?
C11 C12 1.526(4) . ?
C11 C13 1.533(4) . ?
C14 C19 1.407(3) . ?
C14 C15 1.407(4) . ?
C15 C16 1.393(4) . ?
C15 C20 1.519(3) . ?
C16 C17 1.379(4) . ?
C17 C18 1.375(4) . ?
C18 C19 1.393(3) . ?
C19 C23 1.525(4) . ?
C20 C21 1.532(4) . ?
C20 C22 1.535(4) . ?
C23 C25 1.512(4) . ?
C23 C24 1.532(3) . ?
C26 C28 1.530(4) . ?
C26 C27 1.532(4) . ?
C29 C30 1.526(4) . ?
C29 C31 1.529(4) . ?
C32 C33 1.338(4) . ?
C34 C39 1.401(4) . ?
C34 C35 1.402(4) . ?
C35 C36 1.396(4) . ?
C35 C40 1.516(4) . ?
C36 C37 1.366(4) . ?
C37 C38 1.380(4) . ?
C38 C39 1.394(4) . ?
C39 C43 1.517(4) . ?
C40 C42 1.522(4) . ?
C40 C41 1.523(4) . ?
C43 C44B 1.447(12) . ?
C43 C45A 1.522(8) . ?
C43 C44A 1.584(10) . ?
C43 C45B 1.616(11) . ?
C46 C51 1.403(4) . ?
C46 C47 1.407(4) . ?
C47 C48 1.395(4) . ?
C47 C52 1.515(4) . ?
C48 C49 1.377(5) . ?
C49 C50 1.368(5) . ?
C50 C51 1.390(4) . ?
C51 C55 1.519(4) . ?
C52 C54 1.517(5) . ?
C52 C53 1.527(5) . ?
C55 C57 1.517(5) . ?
C55 C56 1.530(4) . ?
